data_2205228
loop_
_publ_author_name
'Batsanov, Andrei S.'
'Reid, Alistair J.'
'Cameron, Neil'

_publ_section_title
;
 2-<i>tert</i>-Butoxy-1-phenyl-1-(2,2,6,6-tetramethylpiperidin-1-yloxy)ethane
;
_journal_issue 3
_journal_name_full 'Acta Crystallographica Section E'
_journal_page_first o716
_journal_page_last o717
_journal_paper_doi 10.1107/S1600536805004976
_journal_volume 61
_journal_year 2005
_chemical_formula_iupac 'C21 H35 N O2'
_chemical_formula_moiety 'C21 H35 N O2'
_chemical_formula_sum 'C21 H35 N O2'
_chemical_formula_weight 333.50
_chemical_name_systematic
;
2-tert-Butoxy-1-phenyl-1-(2,2,6,6-tetramethylpiperidin-1-yloxy)ethane
;
_space_group_IT_number 61
_symmetry_cell_setting orthorhombic
_symmetry_space_group_name_Hall '-P 2ac 2ab'
_symmetry_space_group_name_H-M 'P b c a'
_atom_sites_solution_hydrogens difmap
_atom_sites_solution_primary direct
_atom_sites_solution_secondary difmap
_audit_creation_method SHELXL-97
_cell_angle_alpha 90.00
_cell_angle_beta 90.00
_cell_angle_gamma 90.00
_cell_formula_units_Z 8
_cell_length_a 15.532(4)
_cell_length_b 11.119(3)
_cell_length_c 23.247(5)
_cell_measurement_reflns_used 902
_cell_measurement_temperature 100(2)
_cell_measurement_theta_max 24.34
_cell_measurement_theta_min 12.12
_cell_volume 4014.8(17)
_computing_cell_refinement SMART
_computing_data_collection 'SMART (Bruker, 2001)'
_computing_data_reduction 'SAINT (Bruker, 2001)'
_computing_molecular_graphics SHELXTL
_computing_publication_material SHELXTL
_computing_structure_refinement SHELXTL
_computing_structure_solution 'SHELXTL (Bruker, 2001)'
_diffrn_ambient_temperature 100(2)
_diffrn_detector_area_resol_mean 5.6
_diffrn_measured_fraction_theta_full 0.996
_diffrn_measured_fraction_theta_max 0.996
_diffrn_measurement_device_type 'Bruker SMART 6000 CCD area-detector'
_diffrn_measurement_method \w
_diffrn_radiation_monochromator graphite
_diffrn_radiation_source 'fine-focus sealed tube'
_diffrn_radiation_type MoK\a
_diffrn_radiation_wavelength 0.71073
_diffrn_reflns_av_R_equivalents 0.0195
_diffrn_reflns_av_sigmaI/netI 0.0111
_diffrn_reflns_limit_h_max 23
_diffrn_reflns_limit_h_min -23
_diffrn_reflns_limit_k_max 16
_diffrn_reflns_limit_k_min -16
_diffrn_reflns_limit_l_max 35
_diffrn_reflns_limit_l_min -34
_diffrn_reflns_number 60196
_diffrn_reflns_theta_full 32.50
_diffrn_reflns_theta_max 32.50
_diffrn_reflns_theta_min 1.75
_diffrn_standards_number 0
_exptl_absorpt_coefficient_mu 0.069
_exptl_absorpt_correction_T_max 1.0000
_exptl_absorpt_correction_T_min 0.5787
_exptl_absorpt_correction_type multi-scan
_exptl_absorpt_process_details '(SADABS; Bruker, 2001)'
_exptl_crystal_colour colourless
_exptl_crystal_density_diffrn 1.104
_exptl_crystal_density_method 'not measured'
_exptl_crystal_description block
_exptl_crystal_F_000 1472
_exptl_crystal_size_max 1.00
_exptl_crystal_size_mid 0.66
_exptl_crystal_size_min 0.14
_refine_diff_density_max 0.522
_refine_diff_density_min -0.171
_refine_ls_extinction_method none
_refine_ls_goodness_of_fit_ref 1.064
_refine_ls_hydrogen_treatment mixed
_refine_ls_matrix_type full
_refine_ls_number_parameters 251
_refine_ls_number_reflns 7229
_refine_ls_number_restraints 0
_refine_ls_restrained_S_all 1.064
_refine_ls_R_factor_all 0.0451
_refine_ls_R_factor_gt 0.0389
_refine_ls_shift/su_max 0.001
_refine_ls_shift/su_mean 0.000
_refine_ls_structure_factor_coef Fsqd
_refine_ls_weighting_details 'calc w = 1/[\s^2^(Fo^2^)+(0.0633P)^2^+0.7171P] where P = (Fo^2^+2Fc^2^)/3'
_refine_ls_weighting_scheme calc
_refine_ls_wR_factor_gt 0.1064
_refine_ls_wR_factor_ref 0.1144
_reflns_number_gt 6298
_reflns_number_total 7229
_reflns_threshold_expression I>2\s(I)
_cod_data_source_file cf6403.cif
_cod_data_source_block I
_cod_depositor_comments
;
The following automatic conversions were performed:
'_symmetry_cell_setting' value 'Orthorhombic' changed to 'orthorhombic'
according to '/home/saulius/struct/CIF-dictionaries/cif_core.dic'
dictionary named 'cif_core.dic' version 2.4.1 from 2010-06-29.

Automatic conversion script
Id: cif_fix_enum 1527 2010-12-29 10:47:43Z saulius 

The following automatic conversions were performed:

'_symmetry_cell_setting' value 'Orthorhombic' changed to
'orthorhombic' according to
/home/saulius/struct/CIF-dictionaries/cif_core.dic dictionary named
'cif_core.dic' version 2.4.1 from 2010-06-29.

Automatic conversion script
Id: cif_fix_values 1715 2011-07-08 13:25:40Z adriana 
;
_cod_database_code 2205228
_cod_database_fobs_code 2205228

loop_
_symmetry_equiv_pos_as_xyz
'x, y, z'
'-x+1/2, -y, z+1/2'
'-x, y+1/2, -z+1/2'
'x+1/2, -y+1/2, -z'
'-x, -y, -z'
'x-1/2, y, -z-1/2'
'x, -y-1/2, z-1/2'
'-x-1/2, y-1/2, z'

loop_
_atom_site_label
_atom_site_fract_x
_atom_site_fract_y
_atom_site_fract_z
_atom_site_U_iso_or_equiv
_atom_site_adp_type
_atom_site_calc_flag
_atom_site_refinement_flags
_atom_site_occupancy
_atom_site_type_symbol
O1 0.50726(3) 0.34047(4) 0.41290(2) 0.01533(9) Uani d . 1 O
O2 0.33509(3) 0.38797(5) 0.37666(2) 0.01928(10) Uani d . 1 O
N 0.56521(4) 0.25032(5) 0.38875(2) 0.01604(10) Uani d . 1 N
C1 0.43261(4) 0.28730(6) 0.43963(3) 0.01552(11) Uani d . 1 C
H1 0.4152 0.2145 0.4172 0.016(2) Uiso d R 1 H
C2 0.55469(5) 0.25419(7) 0.32449(3) 0.02115(13) Uani d . 1 C
C3 0.62458(6) 0.17267(8) 0.29828(4) 0.03198(17) Uani d . 1 C
H31 0.6109 0.0880 0.3078 0.040(3) Uiso d R 1 H
H32 0.6228 0.1808 0.2559 0.044(3) Uiso d R 1 H
C4 0.71538(6) 0.20006(9) 0.31880(4) 0.03276(18) Uani d . 1 C
H41 0.7564 0.1415 0.3021 0.044(3) Uiso d R 1 H
H42 0.7326 0.2818 0.3064 0.038(3) Uiso d R 1 H
C5 0.71683(5) 0.19182(7) 0.38386(4) 0.02631(15) Uani d . 1 C
H51 0.7755 0.2106 0.3977 0.032(3) Uiso d R 1 H
H52 0.7032 0.1083 0.3955 0.035(3) Uiso d R 1 H
C6 0.65274(4) 0.27758(6) 0.41254(3) 0.01839(12) Uani d . 1 C
C7 0.55652(6) 0.38093(8) 0.29805(3) 0.02855(16) Uani d . 1 C
H71 0.5145(5) 0.4323(4) 0.3179(3) 0.0386(13) Uiso d R 1 H
H72 0.5418(5) 0.37606(12) 0.2570(3) 0.0386(13) Uiso d R 1 H
H73 0.6144(4) 0.4154(4) 0.3024(3) 0.0386(13) Uiso d R 1 H
C8 0.46745(5) 0.19737(8) 0.30943(3) 0.02742(15) Uani d . 1 C
H81 0.4625(2) 0.1184(7) 0.3284(3) 0.0375(18) Uiso d R 1 H
H82 0.4632(2) 0.1870(6) 0.2674(3) 0.0375(18) Uiso d R 1 H
H83 0.4207(3) 0.2502(5) 0.3228(3) 0.0375(18) Uiso d R 1 H
C9 0.68364(5) 0.40811(7) 0.40643(4) 0.02434(14) Uani d . 1 C
H91 0.7018(5) 0.4226(2) 0.3668(3) 0.0405(19) Uiso d R 1 H
H92 0.7321(5) 0.4220(2) 0.4324(3) 0.0405(19) Uiso d R 1 H
H93 0.6367(4) 0.4628(4) 0.4162(3) 0.0405(19) Uiso d R 1 H
C10 0.65061(5) 0.24755(8) 0.47666(3) 0.02721(15) Uani d . 1 C
H101 0.6137(5) 0.3078(6) 0.49731(15) 0.0381(18) Uiso d R 1 H
H102 0.7106(4) 0.2503(7) 0.49259(14) 0.0381(18) Uiso d R 1 H
H103 0.6261(5) 0.1649(6) 0.48219(6) 0.0381(18) Uiso d R 1 H
C11 0.44530(4) 0.25205(6) 0.50208(3) 0.01565(11) Uani d . 1 C
C12 0.43806(4) 0.13184(6) 0.51850(3) 0.01924(12) Uani d . 1 C
H12 0.4270 0.0723 0.4901 0.025(3) Uiso d R 1 H
C13 0.44677(5) 0.09773(7) 0.57597(3) 0.02422(14) Uani d . 1 C
H13 0.4423 0.0154 0.5865 0.033(3) Uiso d R 1 H
C14 0.46198(5) 0.18453(8) 0.61768(3) 0.02565(15) Uani d . 1 C
H14 0.4674 0.1618 0.6569 0.038(3) Uiso d R 1 H
C15 0.46920(5) 0.30477(7) 0.60196(3) 0.02317(14) Uani d . 1 C
H15 0.4796 0.3642 0.6305 0.036(3) Uiso d R 1 H
C16 0.46121(4) 0.33830(6) 0.54450(3) 0.01906(12) Uani d . 1 C
H16 0.4666 0.4205 0.5340 0.025(3) Uiso d R 1 H
C17 0.36194(4) 0.38169(6) 0.43478(3) 0.01849(12) Uani d . 1 C
H171 0.3127 0.3595 0.4596 0.024(2) Uiso d R 1 H
H172 0.3840 0.4609 0.4475 0.024(2) Uiso d R 1 H
C18 0.26850(4) 0.47410(6) 0.36304(3) 0.01854(12) Uani d . 1 C
C19 0.18898(5) 0.45399(8) 0.40020(4) 0.02978(17) Uani d . 1 C
H191 0.1726(3) 0.3670(7) 0.3991(3) 0.0434(19) Uiso d R 1 H
H192 0.1403(4) 0.5037(6) 0.3852(2) 0.0434(19) Uiso d R 1 H
H193 0.20186(18) 0.4780(7) 0.4408(3) 0.0434(19) Uiso d R 1 H
C20 0.24793(6) 0.44747(8) 0.30046(3) 0.02784(15) Uani d . 1 C
H201 0.3015(4) 0.4557(6) 0.27679(17) 0.0386(13) Uiso d R 1 H
H202 0.2035(4) 0.5057(6) 0.28632(14) 0.0386(13) Uiso d R 1 H
H203 0.2252(5) 0.3634(6) 0.29697(6) 0.0386(13) Uiso d R 1 H
C21 0.30130(6) 0.60218(7) 0.36949(4) 0.03203(18) Uani d . 1 C
H211 0.3145(5) 0.6183(3) 0.4105(3) 0.045(2) Uiso d R 1 H
H212 0.2565(4) 0.6593(4) 0.3560(3) 0.045(2) Uiso d R 1 H
H213 0.3542(5) 0.6126(2) 0.3461(3) 0.045(2) Uiso d R 1 H

loop_
_atom_site_aniso_label
_atom_site_aniso_U_11
_atom_site_aniso_U_22
_atom_site_aniso_U_33
_atom_site_aniso_U_12
_atom_site_aniso_U_13
_atom_site_aniso_U_23
O1 0.01407(19) 0.01375(19) 0.0182(2) 0.00091(15) 0.00335(15) 0.00001(15)
O2 0.0180(2) 0.0243(2) 0.0155(2) 0.00446(17) -0.00207(16) 0.00068(17)
N 0.0160(2) 0.0153(2) 0.0169(2) 0.00227(17) 0.00319(17) -0.00101(17)
C1 0.0140(2) 0.0174(3) 0.0151(2) -0.00090(19) 0.00074(18) 0.0011(2)
C2 0.0229(3) 0.0245(3) 0.0160(3) -0.0010(2) 0.0043(2) -0.0023(2)
C3 0.0312(4) 0.0365(4) 0.0283(4) 0.0017(3) 0.0104(3) -0.0114(3)
C4 0.0266(4) 0.0364(4) 0.0352(4) 0.0043(3) 0.0136(3) -0.0058(3)
C5 0.0201(3) 0.0224(3) 0.0365(4) 0.0065(2) 0.0073(3) 0.0021(3)
C6 0.0149(2) 0.0178(3) 0.0225(3) 0.0018(2) 0.0017(2) 0.0026(2)
C7 0.0322(4) 0.0336(4) 0.0199(3) -0.0027(3) 0.0016(3) 0.0078(3)
C8 0.0280(3) 0.0342(4) 0.0200(3) -0.0048(3) 0.0009(3) -0.0077(3)
C9 0.0187(3) 0.0198(3) 0.0345(4) -0.0017(2) 0.0003(3) -0.0003(3)
C10 0.0185(3) 0.0396(4) 0.0235(3) 0.0032(3) -0.0020(2) 0.0076(3)
C11 0.0140(2) 0.0175(3) 0.0155(2) 0.0000(2) 0.00058(19) 0.00121(19)
C12 0.0195(3) 0.0183(3) 0.0199(3) -0.0009(2) -0.0012(2) 0.0025(2)
C13 0.0243(3) 0.0248(3) 0.0235(3) 0.0001(3) -0.0014(2) 0.0078(2)
C14 0.0249(3) 0.0343(4) 0.0177(3) 0.0030(3) -0.0017(2) 0.0053(3)
C15 0.0228(3) 0.0299(3) 0.0169(3) 0.0027(3) -0.0019(2) -0.0024(2)
C16 0.0191(3) 0.0200(3) 0.0181(3) 0.0001(2) 0.0001(2) -0.0011(2)
C17 0.0157(3) 0.0247(3) 0.0151(3) 0.0034(2) -0.0002(2) 0.0011(2)
C18 0.0189(3) 0.0184(3) 0.0184(3) 0.0004(2) -0.0027(2) 0.0026(2)
C19 0.0210(3) 0.0351(4) 0.0333(4) 0.0090(3) 0.0043(3) 0.0111(3)
C20 0.0322(4) 0.0299(4) 0.0214(3) 0.0024(3) -0.0091(3) 0.0007(3)
C21 0.0422(5) 0.0208(3) 0.0332(4) -0.0059(3) -0.0137(3) 0.0053(3)

loop_
_atom_type_symbol
_atom_type_description
_atom_type_scat_dispersion_real
_atom_type_scat_dispersion_imag
_atom_type_scat_source
C C 0.0033 0.0016 'International Tables Vol C Tables 4.2.6.8 and 6.1.1.4'
H H 0.0000 0.0000 'International Tables Vol C Tables 4.2.6.8 and 6.1.1.4'
N N 0.0061 0.0033 'International Tables Vol C Tables 4.2.6.8 and 6.1.1.4'
O O 0.0106 0.0060 'International Tables Vol C Tables 4.2.6.8 and 6.1.1.4'

loop_
_geom_angle_atom_site_label_1
_geom_angle_atom_site_label_2
_geom_angle_atom_site_label_3
_geom_angle
_geom_angle_publ_flag
C1 O1 N 112.33(5) yes
C17 O2 C18 116.92(5) yes
O1 N C6 106.17(5) yes
O1 N C2 107.19(5) yes
C6 N C2 117.35(5) yes
O1 C1 C11 114.45(5) yes
O1 C1 C17 105.37(5) yes
C11 C1 C17 110.04(5) yes
O1 C1 H1 108.9 ?
C11 C1 H1 108.9 ?
C17 C1 H1 108.9 ?
N C2 C8 108.10(5) ?
N C2 C7 114.93(6) ?
C8 C2 C7 107.59(7) ?
N C2 C3 107.44(6) yes
C8 C2 C3 106.83(6) ?
C7 C2 C3 111.61(6) ?
C4 C3 C2 114.33(7) yes
C4 C3 H31 108.7 ?
C2 C3 H31 108.7 ?
C4 C3 H32 108.7 ?
C2 C3 H32 108.7 ?
H31 C3 H32 107.6 ?
C5 C4 C3 108.36(7) yes
C5 C4 H41 110.0 ?
C3 C4 H41 110.0 ?
C5 C4 H42 110.0 ?
C3 C4 H42 110.0 ?
H41 C4 H42 108.4 ?
C4 C5 C6 112.78(6) yes
C4 C5 H51 109.0 ?
C6 C5 H51 109.0 ?
C4 C5 H52 109.1 ?
C6 C5 H52 109.0 ?
H51 C5 H52 107.8 ?
N C6 C10 107.23(5) ?
N C6 C5 107.65(6) ?
C10 C6 C5 107.62(6) yes
N C6 C9 116.15(5) ?
C10 C6 C9 107.67(6) ?
C5 C6 C9 110.19(6) ?
C2 C7 H71 109.5 ?
C2 C7 H72 109.5 ?
H71 C7 H72 109.5 ?
C2 C7 H73 109.5 ?
H71 C7 H73 109.5 ?
H72 C7 H73 109.5 ?
C2 C8 H81 109.5 ?
C2 C8 H82 109.5 ?
H81 C8 H82 109.5 ?
C2 C8 H83 109.5 ?
H81 C8 H83 109.5 ?
H82 C8 H83 109.5 ?
C6 C9 H91 109.5 ?
C6 C9 H92 109.5 ?
H91 C9 H92 109.5 ?
C6 C9 H93 109.5 ?
H91 C9 H93 109.5 ?
H92 C9 H93 109.5 ?
C6 C10 H101 109.5 ?
C6 C10 H102 109.5 ?
H101 C10 H102 109.5 ?
C6 C10 H103 109.5 ?
H101 C10 H103 109.5 ?
H102 C10 H103 109.5 ?
C12 C11 C16 118.62(6) ?
C12 C11 C1 119.94(6) ?
C16 C11 C1 121.40(6) ?
C11 C12 C13 120.97(7) ?
C11 C12 H12 119.5 ?
C13 C12 H12 119.5 ?
C14 C13 C12 119.75(7) ?
C14 C13 H13 120.1 ?
C12 C13 H13 120.1 ?
C13 C14 C15 119.90(7) ?
C13 C14 H14 120.0 ?
C15 C14 H14 120.1 ?
C14 C15 C16 120.16(7) ?
C14 C15 H15 119.9 ?
C16 C15 H15 119.9 ?
C15 C16 C11 120.59(7) ?
C15 C16 H16 119.7 ?
C11 C16 H16 119.7 ?
O2 C17 C1 108.48(5) yes
O2 C17 H171 110.0 ?
C1 C17 H171 110.0 ?
O2 C17 H172 110.0 ?
C1 C17 H172 110.0 ?
H171 C17 H172 108.4 ?
O2 C18 C20 103.38(6) yes
O2 C18 C21 111.07(6) yes
C20 C18 C21 110.35(6) yes
O2 C18 C19 111.02(6) yes
C20 C18 C19 110.12(7) yes
C21 C18 C19 110.68(7) yes
C18 C19 H191 109.5 ?
C18 C19 H192 109.5 ?
H191 C19 H192 109.5 ?
C18 C19 H193 109.5 ?
H191 C19 H193 109.5 ?
H192 C19 H193 109.5 ?
C18 C20 H201 109.5 ?
C18 C20 H202 109.5 ?
H201 C20 H202 109.5 ?
C18 C20 H203 109.5 ?
H201 C20 H203 109.5 ?
H202 C20 H203 109.5 ?
C18 C21 H211 109.5 ?
C18 C21 H212 109.5 ?
H211 C21 H212 109.5 ?
C18 C21 H213 109.5 ?
H211 C21 H213 109.5 ?
H212 C21 H213 109.5 ?

loop_
_geom_bond_atom_site_label_1
_geom_bond_atom_site_label_2
_geom_bond_distance
_geom_bond_publ_flag
O1 C1 1.4422(8) yes
O1 N 1.4595(7) yes
O2 C17 1.4158(8) yes
O2 C18 1.4446(8) yes
N C6 1.4987(9) yes
N C2 1.5033(9) yes
C1 C11 1.5168(9) yes
C1 C17 1.5228(9) yes
C1 H1 1.000 ?
C2 C8 1.5354(11) yes
C2 C7 1.5377(12) yes
C2 C3 1.5399(11) yes
C3 C4 1.5198(14) yes
C3 H31 0.990 ?
C3 H32 0.990 ?
C4 C5 1.5153(13) yes
C4 H41 0.990 ?
C4 H42 0.990 ?
C5 C6 1.5312(10) yes
C5 H51 0.990 ?
C5 H52 0.990 ?
C6 C10 1.5280(10) yes
C6 C9 1.5353(11) yes
C7 H71 0.980 ?
C7 H72 0.980 ?
C7 H73 0.980 ?
C8 H81 0.990 ?
C8 H82 0.990 ?
C8 H83 0.990 ?
C9 H91 0.980 ?
C9 H92 0.980 ?
C9 H93 0.980 ?
C10 H101 1.000 ?
C10 H102 1.000 ?
C10 H103 1.000 ?
C11 C12 1.3945(10) ?
C11 C16 1.3975(9) ?
C12 C13 1.3955(10) ?
C12 H12 0.950 ?
C13 C14 1.3883(12) ?
C13 H13 0.950 ?
C14 C15 1.3906(12) ?
C14 H14 0.950 ?
C15 C16 1.3924(10) ?
C15 H15 0.950 ?
C16 H16 0.950 ?
C17 H171 0.990 ?
C17 H172 0.990 ?
C18 C20 1.5187(10) yes
C18 C21 1.5200(11) yes
C18 C19 1.5238(11) yes
C19 H191 1.000 ?
C19 H192 1.000 ?
C19 H193 1.000 ?
C20 H201 1.000 ?
C20 H202 1.000 ?
C20 H203 1.000 ?
C21 H211 0.990 ?
C21 H212 0.990 ?
C21 H213 0.990 ?

loop_
_geom_torsion_atom_site_label_1
_geom_torsion_atom_site_label_2
_geom_torsion_atom_site_label_3
_geom_torsion_atom_site_label_4
_geom_torsion
C1 O1 N C6 -128.03(5)
C1 O1 N C2 105.78(6)
N O1 C1 C11 86.82(6)
N O1 C1 C17 -152.16(5)
O1 N C2 C8 -72.99(7)
C6 N C2 C8 167.78(6)
O1 N C2 C7 47.18(7)
C6 N C2 C7 -72.05(8)
O1 N C2 C3 172.05(5)
C6 N C2 C3 52.82(8)
N C2 C3 C4 -52.39(9)
C8 C2 C3 C4 -168.19(7)
C7 C2 C3 C4 74.46(9)
C2 C3 C4 C5 56.39(10)
C3 C4 C5 C6 -57.99(9)
O1 N C6 C10 69.52(6)
C2 N C6 C10 -170.72(6)
O1 N C6 C5 -174.94(5)
C2 N C6 C5 -55.17(7)
O1 N C6 C9 -50.91(7)
C2 N C6 C9 68.86(8)
C4 C5 C6 N 56.34(8)
C4 C5 C6 C10 171.63(7)
C4 C5 C6 C9 -71.23(8)
O1 C1 C11 C12 -117.89(6)
C17 C1 C11 C12 123.70(7)
O1 C1 C11 C16 64.45(8)
C17 C1 C11 C16 -53.96(8)
C18 O2 C17 C1 -179.32(5)
O1 C1 C17 O2 72.26(6)
C11 C1 C17 O2 -163.88(5)
C17 O2 C18 C20 -173.50(6)
C17 O2 C18 C21 68.17(8)
C17 O2 C18 C19 -55.45(8)
